data_7152454
loop_
_publ_author_name
'Boyd, Derek R.'
'Sharma, Narain D.'
'Malone, John F.'
'McIntyre, Peter B. A.'
'Stevenson, Paul J.'
'Allen, Christopher C. R.'
'Kwit, Marcin'
'Gawronski, Jacek'

_publ_section_title
;
 Structure, stereochemistry and synthesis of enantiopure cyclohexenone
 cis-diol bacterial metabolites derived from phenols.
;
_journal_issue 30
_journal_name_full 'Organic &amp; biomolecular chemistry'
_journal_page_first 6217
_journal_page_last 6229
_journal_paper_doi 10.1039/c2ob25079a
_journal_volume 10
_journal_year 2012
_chemical_absolute_configuration rm
_chemical_formula_moiety 'C17 H21 F O6'
_chemical_formula_sum 'C17 H21 F O6'
_chemical_formula_weight 340.34
_chemical_name_systematic
;
?
;
_space_group_IT_number 4
_symmetry_cell_setting monoclinic
_symmetry_space_group_name_Hall 'P 2yb'
_symmetry_space_group_name_H-M 'P 1 21 1'
_atom_sites_solution_hydrogens difmap
_atom_sites_solution_primary direct
_atom_sites_solution_secondary difmap
_audit_creation_method SHELXL-97
_cell_angle_alpha 90.00
_cell_angle_beta 106.384(13)
_cell_angle_gamma 90.00
_cell_formula_units_Z 2
_cell_length_a 8.2716(12)
_cell_length_b 10.4218(18)
_cell_length_c 10.0531(18)
_cell_measurement_reflns_used 35
_cell_measurement_temperature 293(2)
_cell_measurement_theta_max 12.52
_cell_measurement_theta_min 3.42
_cell_volume 831.4(2)
_computing_cell_refinement 'Bruker XSCANS'
_computing_data_collection 'Bruker XSCANS'
_computing_data_reduction 'Bruker XSCANS'
_computing_molecular_graphics 'Bruker SHELXTL'
_computing_publication_material 'Bruker SHELXTL'
_computing_structure_refinement 'SHELXL-97 (Sheldrick, 1997)'
_computing_structure_solution 'SHELXS-97 (Sheldrick, 1990)'
_diffrn_ambient_temperature 293(2)
_diffrn_measured_fraction_theta_full 1.000
_diffrn_measured_fraction_theta_max 1.000
_diffrn_measurement_device_type 'Bruker P4 diffractometer'
_diffrn_measurement_method 'omega scans'
_diffrn_radiation_monochromator graphite
_diffrn_radiation_source 'fine-focus sealed tube'
_diffrn_radiation_type MoK\a
_diffrn_radiation_wavelength 0.71073
_diffrn_reflns_av_R_equivalents 0.0185
_diffrn_reflns_av_sigmaI/netI 0.0244
_diffrn_reflns_limit_h_max 1
_diffrn_reflns_limit_h_min -9
_diffrn_reflns_limit_k_max 1
_diffrn_reflns_limit_k_min -12
_diffrn_reflns_limit_l_max 11
_diffrn_reflns_limit_l_min -11
_diffrn_reflns_number 2103
_diffrn_reflns_theta_full 25.00
_diffrn_reflns_theta_max 25.00
_diffrn_reflns_theta_min 2.11
_diffrn_standards_decay_% 0
_diffrn_standards_interval_count 97
_diffrn_standards_number 3
_exptl_absorpt_coefficient_mu 0.109
_exptl_absorpt_correction_type none
_exptl_crystal_colour colourless
_exptl_crystal_density_diffrn 1.359
_exptl_crystal_density_method 'not measured'
_exptl_crystal_description blocks
_exptl_crystal_F_000 360
_exptl_crystal_size_max 0.50
_exptl_crystal_size_mid 0.35
_exptl_crystal_size_min 0.25
_refine_diff_density_max 0.174
_refine_diff_density_min -0.131
_refine_diff_density_rms 0.029
_refine_ls_abs_structure_details 'Flack H D (1983), Acta Cryst. A39, 876-881'
_refine_ls_abs_structure_Flack 0.5(9)
_refine_ls_extinction_coef 0.088(6)
_refine_ls_extinction_expression Fc^*^=kFc[1+0.001xFc^2^\l^3^/sin(2\q)]^-1/4^
_refine_ls_extinction_method SHELXL
_refine_ls_goodness_of_fit_ref 1.026
_refine_ls_hydrogen_treatment constr
_refine_ls_matrix_type full
_refine_ls_number_parameters 223
_refine_ls_number_reflns 1723
_refine_ls_number_restraints 1
_refine_ls_restrained_S_all 1.026
_refine_ls_R_factor_all 0.0303
_refine_ls_R_factor_gt 0.0276
_refine_ls_shift/su_max 0.000
_refine_ls_shift/su_mean 0.000
_refine_ls_structure_factor_coef Fsqd
_refine_ls_weighting_details 'calc w=1/[\s^2^(Fo^2^)+(0.0561P)^2^+0.0456P] where P=(Fo^2^+2Fc^2^)/3'
_refine_ls_weighting_scheme calc
_refine_ls_wR_factor_gt 0.0786
_refine_ls_wR_factor_ref 0.0806
_reflns_number_gt 1619
_reflns_number_total 1723
_reflns_threshold_expression >2sigma(I)
_cod_data_source_file c2ob25079a.txt
_cod_data_source_block 4gR-cam
_cod_original_sg_symbol_H-M P2(1)
_cod_database_code 7152454

loop_
_symmetry_equiv_pos_as_xyz
'x, y, z'
'-x, y+1/2, -z'

loop_
_atom_site_label
_atom_site_type_symbol
_atom_site_fract_x
_atom_site_fract_y
_atom_site_fract_z
_atom_site_U_iso_or_equiv
_atom_site_adp_type
_atom_site_occupancy
_atom_site_symmetry_multiplicity
_atom_site_calc_flag
_atom_site_refinement_flags
C1 C 1.3297(3) 1.0278(3) 0.4873(2) 0.0412(5) Uani 1 1 d .
O1 O 1.3606(2) 1.1421(2) 0.4915(2) 0.0623(5) Uani 1 1 d .
C2 C 1.2098(3) 0.9693(2) 0.5510(2) 0.0374(5) Uani 1 1 d .
H2 H 1.1603 1.0215 0.6036 0.045 Uiso 1 1 calc R
C3 C 1.1665(3) 0.8452(2) 0.5388(2) 0.0364(5) Uani 1 1 d .
C4 C 1.2443(3) 0.7540(2) 0.4563(2) 0.0371(5) Uani 1 1 d .
H4 H 1.3429 0.7130 0.5196 0.045 Uiso 1 1 calc R
O4 O 1.1261(2) 0.65785(19) 0.3945(2) 0.0561(5) Uani 1 1 d .
H4A H 1.1741 0.5998 0.3656 0.084 Uiso 1 1 calc R
C5 C 1.3013(2) 0.8284(2) 0.3457(2) 0.0358(5) Uani 1 1 d .
H5 H 1.3554 0.7713 0.2936 0.043 Uiso 1 1 calc R
O5 O 1.15081(18) 0.88721(17) 0.25503(13) 0.0400(4) Uani 1 1 d .
C6 C 1.4184(3) 0.9342(3) 0.4146(2) 0.0401(5) Uani 1 1 d .
H6 H 1.5134 0.8958 0.4845 0.048 Uiso 1 1 calc R
F6 F 1.4812(2) 0.99963(19) 0.31990(16) 0.0649(5) Uani 1 1 d .
C7 C 1.0433(4) 0.7903(3) 0.6069(3) 0.0623(8) Uani 1 1 d .
H7A H 1.0165 0.8535 0.6669 0.093 Uiso 1 1 calc R
H7B H 1.0918 0.7163 0.6604 0.093 Uiso 1 1 calc R
H7C H 0.9425 0.7656 0.5374 0.093 Uiso 1 1 calc R
C8 C 1.0935(2) 0.8481(2) 0.12443(19) 0.0289(4) Uani 1 1 d .
O8 O 1.1671(2) 0.7806(2) 0.06573(16) 0.0541(5) Uani 1 1 d .
C9 C 0.9167(2) 0.9017(2) 0.06077(18) 0.0275(4) Uani 1 1 d .
O9 O 0.90629(17) 0.94058(16) -0.08180(12) 0.0329(4) Uani 1 1 d .
C10 C 0.8605(3) 1.0184(2) 0.1292(2) 0.0334(5) Uani 1 1 d .
H10A H 0.9189 1.0957 0.1150 0.040 Uiso 1 1 calc R
H10B H 0.8782 1.0051 0.2277 0.040 Uiso 1 1 calc R
C11 C 0.6701(3) 1.0248(2) 0.0505(2) 0.0372(5) Uani 1 1 d .
H11A H 0.6429 1.1041 -0.0015 0.045 Uiso 1 1 calc R
H11B H 0.6015 1.0182 0.1142 0.045 Uiso 1 1 calc R
C12 C 0.6430(2) 0.9072(2) -0.04802(19) 0.0314(5) Uani 1 1 d .
C13 C 0.7394(3) 0.9458(2) -0.14984(19) 0.0335(5) Uani 1 1 d .
O13 O 0.6897(2) 0.98064(18) -0.26868(14) 0.0470(5) Uani 1 1 d .
C14 C 0.7664(2) 0.8059(2) 0.03844(19) 0.0303(5) Uani 1 1 d .
C15 C 0.7291(3) 0.7647(3) 0.1727(2) 0.0424(6) Uani 1 1 d .
H15A H 0.8237 0.7182 0.2295 0.064 Uiso 1 1 calc R
H15B H 0.6311 0.7107 0.1511 0.064 Uiso 1 1 calc R
H15C H 0.7091 0.8393 0.2218 0.064 Uiso 1 1 calc R
C16 C 0.7828(3) 0.6862(2) -0.0449(2) 0.0414(5) Uani 1 1 d .
H16A H 0.8095 0.7113 -0.1282 0.062 Uiso 1 1 calc R
H16B H 0.6783 0.6398 -0.0686 0.062 Uiso 1 1 calc R
H16C H 0.8710 0.6324 0.0097 0.062 Uiso 1 1 calc R
C17 C 0.4605(3) 0.8702(3) -0.1145(3) 0.0475(6) Uani 1 1 d .
H17A H 0.4001 0.9428 -0.1629 0.071 Uiso 1 1 calc R
H17B H 0.4102 0.8432 -0.0440 0.071 Uiso 1 1 calc R
H17C H 0.4558 0.8011 -0.1788 0.071 Uiso 1 1 calc R

loop_
_atom_site_aniso_label
_atom_site_aniso_U_11
_atom_site_aniso_U_22
_atom_site_aniso_U_33
_atom_site_aniso_U_23
_atom_site_aniso_U_13
_atom_site_aniso_U_12
C1 0.0333(11) 0.0414(14) 0.0428(11) -0.0022(11) 0.0008(9) -0.0005(11)
O1 0.0550(11) 0.0405(10) 0.0906(14) -0.0053(11) 0.0193(10) -0.0100(10)
C2 0.0376(11) 0.0423(13) 0.0319(10) -0.0069(10) 0.0091(8) 0.0027(10)
C3 0.0340(11) 0.0430(13) 0.0307(10) 0.0020(10) 0.0065(8) 0.0044(11)
C4 0.0320(11) 0.0354(12) 0.0407(11) -0.0001(10) 0.0048(9) 0.0037(9)
O4 0.0472(9) 0.0399(10) 0.0838(13) -0.0187(10) 0.0229(9) -0.0056(9)
C5 0.0262(10) 0.0467(13) 0.0321(10) -0.0038(10) 0.0040(8) 0.0100(10)
O5 0.0361(8) 0.0500(10) 0.0282(7) -0.0055(7) 0.0001(6) 0.0148(8)
C6 0.0302(10) 0.0511(14) 0.0389(11) 0.0063(11) 0.0095(9) 0.0029(11)
F6 0.0622(10) 0.0741(12) 0.0691(9) 0.0120(9) 0.0360(8) -0.0051(9)
C7 0.0728(19) 0.0600(18) 0.0664(16) 0.0010(16) 0.0397(14) -0.0073(16)
C8 0.0268(9) 0.0311(10) 0.0296(9) -0.0054(9) 0.0092(8) -0.0044(9)
O8 0.0379(9) 0.0774(14) 0.0436(8) -0.0220(10) 0.0062(7) 0.0155(9)
C9 0.0274(9) 0.0296(10) 0.0250(8) -0.0005(8) 0.0065(7) -0.0020(8)
O9 0.0316(7) 0.0399(8) 0.0274(6) 0.0013(6) 0.0088(5) -0.0052(7)
C10 0.0331(10) 0.0315(11) 0.0353(9) -0.0032(9) 0.0091(8) 0.0012(9)
C11 0.0360(11) 0.0343(12) 0.0424(11) 0.0034(10) 0.0131(9) 0.0072(10)
C12 0.0267(10) 0.0350(12) 0.0304(10) 0.0063(9) 0.0046(8) -0.0006(9)
C13 0.0338(10) 0.0332(11) 0.0310(10) 0.0022(9) 0.0050(8) -0.0033(10)
O13 0.0491(9) 0.0570(12) 0.0296(7) 0.0100(8) 0.0027(6) -0.0058(9)
C14 0.0259(9) 0.0307(11) 0.0337(9) 0.0032(9) 0.0075(7) -0.0001(9)
C15 0.0369(12) 0.0454(14) 0.0461(12) 0.0163(11) 0.0136(10) -0.0004(11)
C16 0.0359(11) 0.0311(11) 0.0529(13) -0.0055(10) 0.0053(10) -0.0053(10)
C17 0.0285(11) 0.0545(16) 0.0526(12) 0.0113(12) 0.0002(9) -0.0036(12)

loop_
_atom_type_symbol
_atom_type_description
_atom_type_scat_dispersion_real
_atom_type_scat_dispersion_imag
_atom_type_scat_source
C C 0.0033 0.0016 'International Tables Vol C Tables 4.2.6.8 and 6.1.1.4'
H H 0.0000 0.0000 'International Tables Vol C Tables 4.2.6.8 and 6.1.1.4'
O O 0.0106 0.0060 'International Tables Vol C Tables 4.2.6.8 and 6.1.1.4'
F F 0.0171 0.0103 'International Tables Vol C Tables 4.2.6.8 and 6.1.1.4'

loop_
_geom_angle_atom_site_label_1
_geom_angle_atom_site_label_2
_geom_angle_atom_site_label_3
_geom_angle
O1 C1 C2 123.8(2)
O1 C1 C6 121.2(2)
C2 C1 C6 114.9(2)
C3 C2 C1 124.2(2)
C3 C2 H2 117.9
C1 C2 H2 117.9
C2 C3 C7 121.9(2)
C2 C3 C4 120.7(2)
C7 C3 C4 117.4(2)
O4 C4 C3 109.59(18)
O4 C4 C5 110.81(17)
C3 C4 C5 110.12(19)
O4 C4 H4 108.8
C3 C4 H4 108.8
C5 C4 H4 108.8
C4 O4 H4A 109.5
O5 C5 C6 107.84(19)
O5 C5 C4 106.44(16)
C6 C5 C4 109.05(16)
O5 C5 H5 111.1
C6 C5 H5 111.1
C4 C5 H5 111.1
C8 O5 C5 119.57(17)
F6 C6 C5 111.25(17)
F6 C6 C1 109.7(2)
C5 C6 C1 110.85(18)
F6 C6 H6 108.3
C5 C6 H6 108.3
C1 C6 H6 108.3
C3 C7 H7A 109.5
C3 C7 H7B 109.5
H7A C7 H7B 109.5
C3 C7 H7C 109.5
H7A C7 H7C 109.5
H7B C7 H7C 109.5
O8 C8 O5 125.60(19)
O8 C8 C9 124.87(18)
O5 C8 C9 109.52(16)
O9 C9 C8 107.17(15)
O9 C9 C10 106.10(16)
C8 C9 C10 118.57(16)
O9 C9 C14 102.19(14)
C8 C9 C14 117.11(18)
C10 C9 C14 104.04(16)
C13 O9 C9 105.91(14)
C9 C10 C11 101.41(17)
C9 C10 H10A 111.5
C11 C10 H10A 111.5
C9 C10 H10B 111.5
C11 C10 H10B 111.5
H10A C10 H10B 109.3
C10 C11 C12 103.57(17)
C10 C11 H11A 111.0
C12 C11 H11A 111.0
C10 C11 H11B 111.0
C12 C11 H11B 111.0
H11A C11 H11B 109.0
C17 C12 C13 114.60(17)
C17 C12 C11 115.35(19)
C13 C12 C11 102.22(17)
C17 C12 C14 119.28(19)
C13 C12 C14 99.82(16)
C11 C12 C14 103.05(16)
O13 C13 O9 121.72(19)
O13 C13 C12 130.65(19)
O9 C13 C12 107.58(15)
C15 C14 C16 109.01(19)
C15 C14 C12 114.87(17)
C16 C14 C12 113.17(16)
C15 C14 C9 113.82(17)
C16 C14 C9 114.24(16)
C12 C14 C9 90.96(15)
C14 C15 H15A 109.5
C14 C15 H15B 109.5
H15A C15 H15B 109.5
C14 C15 H15C 109.5
H15A C15 H15C 109.5
H15B C15 H15C 109.5
C14 C16 H16A 109.5
C14 C16 H16B 109.5
H16A C16 H16B 109.5
C14 C16 H16C 109.5
H16A C16 H16C 109.5
H16B C16 H16C 109.5
C12 C17 H17A 109.5
C12 C17 H17B 109.5
H17A C17 H17B 109.5
C12 C17 H17C 109.5
H17A C17 H17C 109.5
H17B C17 H17C 109.5

loop_
_geom_bond_atom_site_label_1
_geom_bond_atom_site_label_2
_geom_bond_distance
C1 O1 1.216(3)
C1 C2 1.458(3)
C1 C6 1.526(3)
C2 C3 1.338(4)
C2 H2 0.9300
C3 C7 1.493(3)
C3 C4 1.519(3)
C4 O4 1.416(3)
C4 C5 1.535(3)
C4 H4 0.9800
O4 H4A 0.8200
C5 O5 1.455(2)
C5 C6 1.501(3)
C5 H5 0.9800
O5 C8 1.328(2)
C6 F6 1.385(3)
C6 H6 0.9800
C7 H7A 0.9600
C7 H7B 0.9600
C7 H7C 0.9600
C8 O8 1.189(3)
C8 C9 1.528(3)
C9 O9 1.468(2)
C9 C10 1.532(3)
C9 C14 1.560(3)
O9 C13 1.358(2)
C10 C11 1.551(3)
C10 H10A 0.9700
C10 H10B 0.9700
C11 C12 1.552(3)
C11 H11A 0.9700
C11 H11B 0.9700
C12 C17 1.518(3)
C12 C13 1.519(3)
C12 C14 1.552(3)
C13 O13 1.204(2)
C14 C15 1.528(3)
C14 C16 1.530(3)
C15 H15A 0.9600
C15 H15B 0.9600
C15 H15C 0.9600
C16 H16A 0.9600
C16 H16B 0.9600
C16 H16C 0.9600
C17 H17A 0.9600
C17 H17B 0.9600
C17 H17C 0.9600

loop_
_geom_torsion_atom_site_label_1
_geom_torsion_atom_site_label_2
_geom_torsion_atom_site_label_3
_geom_torsion_atom_site_label_4
_geom_torsion
O1 C1 C2 C3 175.2(2)
C6 C1 C2 C3 -5.7(3)
C1 C2 C3 C7 179.7(2)
C1 C2 C3 C4 0.9(3)
C2 C3 C4 O4 -148.1(2)
C7 C3 C4 O4 33.1(3)
C2 C3 C4 C5 -25.9(3)
C7 C3 C4 C5 155.2(2)
O4 C4 C5 O5 60.6(2)
C3 C4 C5 O5 -60.8(2)
O4 C4 C5 C6 176.67(18)
C3 C4 C5 C6 55.3(2)
C6 C5 O5 C8 130.18(19)
C4 C5 O5 C8 -112.9(2)
O5 C5 C6 F6 -68.3(2)
C4 C5 C6 F6 176.54(18)
O5 C5 C6 C1 54.2(2)
C4 C5 C6 C1 -61.0(2)
O1 C1 C6 F6 -21.4(3)
C2 C1 C6 F6 159.39(18)
O1 C1 C6 C5 -144.7(2)
C2 C1 C6 C5 36.1(2)
C5 O5 C8 O8 -11.6(3)
C5 O5 C8 C9 167.69(18)
O8 C8 C9 O9 -40.9(3)
O5 C8 C9 O9 139.83(17)
O8 C8 C9 C10 -160.8(2)
O5 C8 C9 C10 19.9(2)
O8 C8 C9 C14 73.1(3)
O5 C8 C9 C14 -106.2(2)
C8 C9 O9 C13 159.77(17)
C10 C9 O9 C13 -72.62(19)
C14 C9 O9 C13 36.1(2)
O9 C9 C10 C11 69.12(18)
C8 C9 C10 C11 -170.41(17)
C14 C9 C10 C11 -38.25(19)
C9 C10 C11 C12 2.1(2)
C10 C11 C12 C17 166.28(18)
C10 C11 C12 C13 -68.70(19)
C10 C11 C12 C14 34.56(19)
C9 O9 C13 O13 176.8(2)
C9 O9 C13 C12 -1.0(2)
C17 C12 C13 O13 19.5(4)
C11 C12 C13 O13 -106.0(3)
C14 C12 C13 O13 148.2(3)
C17 C12 C13 O9 -163.05(19)
C11 C12 C13 O9 71.4(2)
C14 C12 C13 O9 -34.4(2)
C17 C12 C14 C15 -66.8(3)
C13 C12 C14 C15 167.64(19)
C11 C12 C14 C15 62.5(2)
C17 C12 C14 C16 59.3(2)
C13 C12 C14 C16 -66.3(2)
C11 C12 C14 C16 -171.40(17)
C17 C12 C14 C9 176.25(19)
C13 C12 C14 C9 50.70(16)
C11 C12 C14 C9 -54.41(16)
O9 C9 C14 C15 -171.04(17)
C8 C9 C14 C15 72.2(2)
C10 C9 C14 C15 -60.8(2)
O9 C9 C14 C16 62.9(2)
C8 C9 C14 C16 -53.9(2)
C10 C9 C14 C16 173.13(16)
O9 C9 C14 C12 -53.19(16)
C8 C9 C14 C12 -169.92(16)
C10 C9 C14 C12 57.08(16)
